data_7718267
loop_
_publ_author_name
'Meena, Namonarayan'
'Sahoo, Supriya'
'Deka, Nilotpal'
'Gadagin, Vinayak B.'
'Zar&#x119;ba, Jan K'
'Boomishankar, Ramamoorthy'

_publ_section_title
;
 Ferroelectricity and piezoelectric energy harvesting of an
 A<sub>3</sub>M<sub>2</sub>X<sub>9</sub>-type 0D bromobismuthate hybrid
 with a bulky organic quaternary amine.
;
_journal_issue 7
_journal_name_full 'Dalton transactions (Cambridge, England : 2003)'
_journal_page_first 2985
_journal_page_last 2990
_journal_paper_doi 10.1039/d4dt03225j
_journal_volume 54
_journal_year 2025
_chemical_formula_moiety 'Bi2 Br9, 3(C16 H19 Br N), C O'
_chemical_formula_sum 'C49 H57 Bi2 Br12 N3 O'
_chemical_formula_weight 2080.85
_space_group_crystal_system orthorhombic
_space_group_IT_number 29
_space_group_name_Hall 'P 2c -2ac'
_space_group_name_H-M_alt 'P c a 21'
_atom_sites_solution_hydrogens geom
_atom_sites_solution_primary iterative
_audit_creation_date 2024-10-04
_audit_creation_method
;
Olex2 1.5
(compiled 2024.02.16 svn.r378c4104 for OlexSys, GUI svn.r6928)
;
_audit_update_record
;
2024-11-18 deposited with the CCDC.	2025-01-02 downloaded from the CCDC.
;
_cell_angle_alpha 90
_cell_angle_beta 90
_cell_angle_gamma 90
_cell_formula_units_Z 4
_cell_length_a 28.426(12)
_cell_length_b 11.954(5)
_cell_length_c 18.491(8)
_cell_measurement_reflns_used 6149
_cell_measurement_temperature 150(2)
_cell_measurement_theta_max 19.39
_cell_measurement_theta_min 2.15
_cell_volume 6283(5)
_computing_cell_refinement 'SAINT V8.40B (?, 2016)'
_computing_data_reduction 'SAINT V8.40B (?, 2016)'
_computing_molecular_graphics 'Olex2 1.5 (Dolomanov et al., 2009)'
_computing_publication_material 'Olex2 1.5 (Dolomanov et al., 2009)'
_computing_structure_refinement 'XL  (Sheldrick, 2008)'
_computing_structure_solution 'olex2.solve 1.5 (Bourhis et al., 2015)'
_diffrn_ambient_temperature 150.15
_diffrn_measured_fraction_theta_full 0.995
_diffrn_measured_fraction_theta_max 0.995
_diffrn_measurement_device_type 'Bruker APEX-II CCD'
_diffrn_measurement_method '\f and \w scans'
_diffrn_radiation_type MoK\a
_diffrn_radiation_wavelength 0.71073
_diffrn_reflns_av_R_equivalents 0.2335
_diffrn_reflns_av_unetI/netI 0.1039
_diffrn_reflns_Laue_measured_fraction_full 0.995
_diffrn_reflns_Laue_measured_fraction_max 0.995
_diffrn_reflns_limit_h_max 33
_diffrn_reflns_limit_h_min -33
_diffrn_reflns_limit_k_max 14
_diffrn_reflns_limit_k_min -14
_diffrn_reflns_limit_l_max 22
_diffrn_reflns_limit_l_min -22
_diffrn_reflns_number 142841
_diffrn_reflns_point_group_measured_fraction_full 0.993
_diffrn_reflns_point_group_measured_fraction_max 0.993
_diffrn_reflns_theta_full 25.186
_diffrn_reflns_theta_max 25.186
_diffrn_reflns_theta_min 1.433
_diffrn_source_current 20.0
_diffrn_source_power 0.8
_diffrn_source_voltage 40.0
_diffrn_standards_number 0
_exptl_absorpt_coefficient_mu 13.260
_exptl_absorpt_correction_T_max 0.2831
_exptl_absorpt_correction_T_min 0.0335
_exptl_absorpt_correction_type numerical
_exptl_absorpt_process_details
;
SADABS-2016/2 (Bruker,2016/2) was used for absorption correction.
wR2(int) was 0.1282 before and 0.1047 after correction.
The Ratio of minimum to maximum transmission is 0.1183.
The \l/2 correction factor is Not present.
;
_exptl_crystal_colour 'clear yellowish yellow'
_exptl_crystal_colour_lustre clear
_exptl_crystal_colour_modifier yellowish
_exptl_crystal_colour_primary yellow
_exptl_crystal_density_diffrn 2.200
_exptl_crystal_description needle
_exptl_crystal_F_000 3864
_exptl_crystal_size_max 0.293
_exptl_crystal_size_mid 0.186
_exptl_crystal_size_min 0.088
_refine_diff_density_max 2.309
_refine_diff_density_min -2.178
_refine_diff_density_rms 0.261
_refine_ls_abs_structure_details
;
 Flack x determined using 3147 quotients [(I+)-(I-)]/[(I+)+(I-)]
 (Parsons, Flack and Wagner, Acta Cryst. B69 (2013) 249-259).
;
_refine_ls_abs_structure_Flack -0.024(7)
_refine_ls_extinction_method none
_refine_ls_goodness_of_fit_ref 1.100
_refine_ls_hydrogen_treatment constr
_refine_ls_matrix_type full
_refine_ls_number_parameters 622
_refine_ls_number_reflns 11222
_refine_ls_number_restraints 417
_refine_ls_restrained_S_all 1.087
_refine_ls_R_factor_all 0.1038
_refine_ls_R_factor_gt 0.0622
_refine_ls_shift/su_max 0.006
_refine_ls_shift/su_mean 0.000
_refine_ls_structure_factor_coef Fsqd
_refine_ls_weighting_details 'w=1/[\s^2^(Fo^2^)+(0.0164P)^2^+106.1583P] where P=(Fo^2^+2Fc^2^)/3'
_refine_ls_weighting_scheme calc
_refine_ls_wR_factor_gt 0.1091
_refine_ls_wR_factor_ref 0.1238
_reflns_Friedel_coverage 0.930
_reflns_Friedel_fraction_full 0.992
_reflns_Friedel_fraction_max 0.992
_reflns_number_gt 8377
_reflns_number_total 11222
_reflns_threshold_expression 'I > 2\s(I)'
_cod_data_source_file d4dt03225j2.cif
_cod_data_source_block '[(p-BrPh)(p-MeBn)NMe2]3[Bi2Br9]_150K'
_cod_original_cell_volume 6283(4)
_cod_database_code 7718267
_shelx_shelxl_version_number 2014/7
_shelx_space_group_comment
;
The symmetry employed for this shelxl refinement is uniquely defined
by the following loop, which should always be used as a source of
symmetry information in preference to the above space-group names.
They are only intended as comments.
;
_shelx_estimated_absorpt_t_max 0.388
_shelx_estimated_absorpt_t_min 0.112
_olex2_refinement_description
;
1. Fixed Uiso
 At 1.2 times of:
  All C(H) groups, All C(H,H) groups
 At 1.5 times of:
  All C(H,H,H) groups
2. Restrained distances
 O1-C1 \\sim O1-C1A
 with sigma of 0.02
 C48-C51 \\sim C48-C51A
 with sigma of 0.02
3. Uiso/Uaniso restraints and constraints
All non-hydrogen atoms restrained to be isotropic: with sigma of 0.005 and
sigma for terminal atoms of 0.01
Uanis(C1) = Uanis(C1A)
Uanis(C51A) = Uanis(C51)
4. Others
 Sof(C1A)=1-FVAR(1)
 Sof(C1)=FVAR(1)
 Sof(C51A)=Sof(H51D)=Sof(H51E)=Sof(H51F)=1-FVAR(2)
 Sof(C51)=Sof(H51A)=Sof(H51B)=Sof(H51C)=FVAR(2)
5.a Secondary CH2 refined with riding coordinates:
 C19(H19A,H19B), C27(H27A,H27B), C52(H52A,H52B)
5.b Aromatic/amide H refined with riding coordinates:
 C12(H12), C13(H13), C15(H15), C16(H16), C21(H21), C22(H22), C24(H24),
 C25(H25), C29(H29), C30(H30), C32(H32), C33(H33), C38(H38), C39(H39), C41(H41),
  C42(H42), C46(H46), C47(H47), C49(H49), C50(H50), C54(H54), C55(H55),
 C57(H57), C58(H58)
5.c Idealised Me refined as rotating group:
 C17(H17A,H17B,H17C), C18(H18A,H18B,H18C), C26(H26A,H26B,H26C), C34(H34A,H34B,
 H34C), C35(H35A,H35B,H35C), C36(H36A,H36B,H36C), C43(H43A,H43B,H43C), C44(H44A,
 H44B,H44C), C51(H51A,H51B,H51C), C51A(H51D,H51E,H51F)
;
_olex2_submission_special_instructions 'No special instructions were received'

loop_
_space_group_symop_operation_xyz
'x, y, z'
'-x, -y, z+1/2'
'x+1/2, -y, z'
'-x+1/2, y, z+1/2'

loop_
_atom_site_label
_atom_site_type_symbol
_atom_site_fract_x
_atom_site_fract_y
_atom_site_fract_z
_atom_site_U_iso_or_equiv
_atom_site_adp_type
_atom_site_occupancy
_atom_site_site_symmetry_order
_atom_site_calc_flag
_atom_site_refinement_flags_posn
_atom_site_refinement_flags_adp
_atom_site_refinement_flags_occupancy
_atom_site_disorder_assembly
_atom_site_disorder_group
Bi1 Bi 0.67604(3) 0.27477(8) 0.32293(5) 0.0212(2) Uani 1 1 d . U . . .
Bi2 Bi 0.56110(4) 0.13901(8) 0.23687(6) 0.0282(3) Uani 1 1 d . U . . .
Br1 Br 0.66760(10) 0.1128(2) 0.20672(13) 0.0290(7) Uani 1 1 d . U . . .
Br4 Br 0.47158(12) 0.1728(3) 0.2732(2) 0.0635(11) Uani 1 1 d . U . . .
Br5 Br 0.59210(10) 0.3892(2) 0.26285(13) 0.0244(6) Uani 1 1 d . U . . .
Br6 Br 0.59824(9) 0.1481(2) 0.39132(13) 0.0267(6) Uani 1 1 d . U . . .
Br7 Br 0.68848(10) 0.4336(2) 0.43038(14) 0.0281(7) Uani 1 1 d . U . . .
Br8 Br 0.74058(9) 0.3829(2) 0.23357(15) 0.0293(6) Uani 1 1 d . U . . .
Br9 Br 0.73859(9) 0.1414(2) 0.39917(13) 0.0255(6) Uani 1 1 d . U . . .
Br14 Br 0.57291(11) 0.1446(3) 0.90691(16) 0.0495(9) Uani 1 1 d . U . . .
Br40 Br 0.76577(11) 0.8239(3) 0.25306(15) 0.0426(8) Uani 1 1 d . U . . .
Br55 Br 0.93553(11) 0.4772(3) 0.23523(19) 0.0442(7) Uani 1 1 d . U . . .
O1 O 0.5251(9) 0.076(2) 0.5593(14) 0.077(8) Uani 1 1 d D U . . .
Br2 Br 0.55347(11) -0.0845(2) 0.22779(17) 0.0415(8) Uani 1 1 d . U . . .
Br3 Br 0.54727(13) 0.1637(3) 0.09229(15) 0.0462(9) Uani 1 1 d . U . . .
N11 N 0.6679(8) 0.1355(19) 0.6109(12) 0.035(6) Uani 1 1 d . U . . .
N12 N 0.5793(7) 0.7162(17) 0.4035(11) 0.022(5) Uani 1 1 d . U . . .
N13 N 0.8380(8) 0.4044(19) 0.5263(12) 0.030(6) Uani 1 1 d . U . . .
C1 C 0.4903(18) 0.090(4) 0.499(3) 0.095(19) Uani 0.93(6) 1 d D U P A 1
C11 C 0.6451(9) 0.138(2) 0.6834(12) 0.020(6) Uani 1 1 d . U . . .
C12 C 0.6708(9) 0.112(2) 0.7453(14) 0.027(6) Uani 1 1 d . U . . .
H12 H 0.7033 0.0941 0.7419 0.033 Uiso 1 1 calc R U . . .
C13 C 0.6479(10) 0.113(2) 0.8133(16) 0.035(7) Uani 1 1 d . U . . .
H13 H 0.6647 0.0957 0.8563 0.042 Uiso 1 1 calc R U . . .
C14 C 0.6027(9) 0.137(2) 0.8156(14) 0.031(6) Uani 1 1 d . U . . .
C15 C 0.5753(9) 0.157(2) 0.7544(14) 0.030(7) Uani 1 1 d . U . . .
H15 H 0.5423 0.1691 0.7579 0.037 Uiso 1 1 calc R U . . .
C16 C 0.5984(9) 0.157(2) 0.6876(13) 0.021(6) Uani 1 1 d . U . . .
H16 H 0.5810 0.1701 0.6446 0.026 Uiso 1 1 calc R U . . .
C17 C 0.6611(12) 0.252(2) 0.5794(18) 0.051(9) Uani 1 1 d . U . . .
H17A H 0.6274 0.2672 0.5745 0.076 Uiso 1 1 calc R U . . .
H17B H 0.6761 0.2555 0.5318 0.076 Uiso 1 1 calc R U . . .
H17C H 0.6754 0.3071 0.6116 0.076 Uiso 1 1 calc R U . . .
C18 C 0.7195(10) 0.115(3) 0.6131(15) 0.038(8) Uani 1 1 d . U . . .
H18A H 0.7345 0.1719 0.6437 0.057 Uiso 1 1 calc R U . . .
H18B H 0.7323 0.1200 0.5640 0.057 Uiso 1 1 calc R U . . .
H18C H 0.7256 0.0408 0.6330 0.057 Uiso 1 1 calc R U . . .
C19 C 0.6453(10) 0.052(2) 0.5592(15) 0.034(7) Uani 1 1 d . U . . .
H19A H 0.6110 0.0661 0.5579 0.041 Uiso 1 1 calc R U . . .
H19B H 0.6577 0.0655 0.5099 0.041 Uiso 1 1 calc R U . . .
C20 C 0.6537(9) -0.069(2) 0.5793(13) 0.023(6) Uani 1 1 d . U . . .
C21 C 0.6877(10) -0.128(2) 0.5443(14) 0.030(7) Uani 1 1 d . U . . .
H21 H 0.7065 -0.0919 0.5087 0.036 Uiso 1 1 calc R U . . .
C22 C 0.6951(10) -0.240(2) 0.5603(14) 0.029(7) Uani 1 1 d . U . . .
H22 H 0.7187 -0.2801 0.5348 0.035 Uiso 1 1 calc R U . . .
C23 C 0.6688(9) -0.294(2) 0.6124(13) 0.026(6) Uani 1 1 d . U . . .
C24 C 0.6333(9) -0.236(2) 0.6451(13) 0.025(6) Uani 1 1 d . U . . .
H24 H 0.6140 -0.2726 0.6797 0.030 Uiso 1 1 calc R U . . .
C25 C 0.6245(10) -0.122(2) 0.6288(14) 0.031(7) Uani 1 1 d . U . . .
H25 H 0.5992 -0.0826 0.6511 0.037 Uiso 1 1 calc R U . . .
C26 C 0.6796(11) -0.415(2) 0.6294(17) 0.044(8) Uani 1 1 d . U . . .
H26A H 0.6913 -0.4525 0.5858 0.066 Uiso 1 1 calc R U . . .
H26B H 0.6509 -0.4526 0.6461 0.066 Uiso 1 1 calc R U . . .
H26C H 0.7036 -0.4188 0.6673 0.066 Uiso 1 1 calc R U . . .
C27 C 0.5951(9) 0.634(2) 0.4669(13) 0.028(6) Uani 1 1 d . U . . .
H27A H 0.6182 0.5805 0.4468 0.034 Uiso 1 1 calc R U . . .
H27B H 0.6115 0.6789 0.5041 0.034 Uiso 1 1 calc R U . . .
C28 C 0.5576(10) 0.570(2) 0.5026(15) 0.032(7) Uani 1 1 d . U . . .
C29 C 0.5505(10) 0.457(2) 0.4829(16) 0.039(8) Uani 1 1 d . U . . .
H29 H 0.5677 0.4255 0.4438 0.047 Uiso 1 1 calc R U . . .
C30 C 0.5197(10) 0.394(2) 0.5195(15) 0.034(7) Uani 1 1 d . U . . .
H30 H 0.5142 0.3194 0.5036 0.041 Uiso 1 1 calc R U . . .
C31 C 0.4962(10) 0.431(3) 0.5770(16) 0.039(8) Uani 1 1 d . U . . .
C32 C 0.5014(11) 0.542(3) 0.5975(16) 0.041(8) Uani 1 1 d . U . . .
H32 H 0.4836 0.5714 0.6366 0.049 Uiso 1 1 calc R U . . .
C33 C 0.5329(10) 0.610(2) 0.5605(14) 0.032(7) Uani 1 1 d . U . . .
H33 H 0.5373 0.6852 0.5755 0.039 Uiso 1 1 calc R U . . .
C34 C 0.4634(9) 0.355(2) 0.6220(15) 0.032(7) Uani 1 1 d . U . . .
H34A H 0.4374 0.3287 0.5916 0.048 Uiso 1 1 calc R U . . .
H34B H 0.4507 0.3973 0.6630 0.048 Uiso 1 1 calc R U . . .
H34C H 0.4811 0.2903 0.6400 0.048 Uiso 1 1 calc R U . . .
C35 C 0.5550(9) 0.8147(19) 0.4358(13) 0.022(6) Uani 1 1 d . U . . .
H35A H 0.5243 0.7915 0.4547 0.033 Uiso 1 1 calc R U . . .
H35B H 0.5505 0.8722 0.3986 0.033 Uiso 1 1 calc R U . . .
H35C H 0.5741 0.8452 0.4752 0.033 Uiso 1 1 calc R U . . .
C36 C 0.5457(9) 0.659(2) 0.3541(15) 0.028(7) Uani 1 1 d . U . . .
H36A H 0.5569 0.5830 0.3442 0.042 Uiso 1 1 calc R U . . .
H36B H 0.5436 0.7008 0.3086 0.042 Uiso 1 1 calc R U . . .
H36C H 0.5146 0.6556 0.3768 0.042 Uiso 1 1 calc R U . . .
C37 C 0.6227(10) 0.744(2) 0.3644(14) 0.029(7) Uani 1 1 d . U . . .
C38 C 0.6467(8) 0.665(2) 0.3254(14) 0.024(6) Uani 1 1 d . U . . .
H38 H 0.6339 0.5924 0.3210 0.028 Uiso 1 1 calc R U . . .
C39 C 0.6887(9) 0.689(2) 0.2925(13) 0.025(6) Uani 1 1 d . U . . .
H39 H 0.7048 0.6332 0.2658 0.030 Uiso 1 1 calc R U . . .
C40 C 0.7071(9) 0.794(2) 0.2985(12) 0.020(6) Uani 1 1 d . U . . .
C41 C 0.6839(9) 0.877(2) 0.3343(13) 0.025(6) Uani 1 1 d . U . . .
H41 H 0.6967 0.9506 0.3371 0.030 Uiso 1 1 calc R U . . .
C42 C 0.6412(9) 0.852(2) 0.3664(13) 0.025(6) Uani 1 1 d . U . . .
H42 H 0.6241 0.9095 0.3903 0.030 Uiso 1 1 calc R U . . .
C43 C 0.8700(9) 0.420(2) 0.5900(12) 0.027(6) Uani 1 1 d . U . . .
H43A H 0.8522 0.4085 0.6348 0.040 Uiso 1 1 calc R U . . .
H43B H 0.8829 0.4960 0.5894 0.040 Uiso 1 1 calc R U . . .
H43C H 0.8958 0.3657 0.5874 0.040 Uiso 1 1 calc R U . . .
C44 C 0.8212(11) 0.281(3) 0.5309(16) 0.045(8) Uani 1 1 d . U . . .
H44A H 0.8483 0.2307 0.5264 0.068 Uiso 1 1 calc R U . . .
H44B H 0.7989 0.2656 0.4916 0.068 Uiso 1 1 calc R U . . .
H44C H 0.8056 0.2680 0.5775 0.068 Uiso 1 1 calc R U . . .
C45 C 0.8061(10) 0.604(2) 0.5314(15) 0.030(7) Uani 1 1 d . U . . .
C46 C 0.8051(10) 0.661(2) 0.4650(15) 0.035(7) Uani 1 1 d . U . . .
H46 H 0.7990 0.6201 0.4218 0.042 Uiso 1 1 calc R U . . .
C47 C 0.8128(11) 0.773(3) 0.4619(17) 0.047(8) Uani 1 1 d . U . . .
H47 H 0.8100 0.8106 0.4168 0.056 Uiso 1 1 calc R U . . .
C48 C 0.8247(12) 0.834(3) 0.5227(19) 0.054(9) Uani 1 1 d D U . . .
C49 C 0.8270(11) 0.774(3) 0.5893(17) 0.045(8) Uani 1 1 d . U . . .
H49 H 0.8349 0.8130 0.6325 0.054 Uiso 1 1 calc R U . . .
C50 C 0.8180(10) 0.663(3) 0.5921(16) 0.038(8) Uani 1 1 d . U . . .
H50 H 0.8201 0.6253 0.6371 0.046 Uiso 1 1 calc R U . . .
C51 C 0.846(8) 0.952(8) 0.520(8) 0.053(14) Uani 0.3(2) 1 d D U P B 1
H51A H 0.8741 0.9510 0.4903 0.079 Uiso 0.3(2) 1 calc R U P B 1
H51B H 0.8534 0.9762 0.5691 0.079 Uiso 0.3(2) 1 calc R U P B 1
H51C H 0.8225 1.0032 0.4988 0.079 Uiso 0.3(2) 1 calc R U P B 1
C52 C 0.7953(10) 0.479(2) 0.5333(15) 0.033(7) Uani 1 1 d . U . . .
H52A H 0.7792 0.4617 0.5794 0.040 Uiso 1 1 calc R U . . .
H52B H 0.7732 0.4615 0.4935 0.040 Uiso 1 1 calc R U . . .
C53 C 0.8620(9) 0.423(2) 0.4557(13) 0.022(6) Uani 1 1 d . U . . .
C54 C 0.9069(9) 0.470(2) 0.4517(14) 0.028(7) Uani 1 1 d . U . . .
H54 H 0.9232 0.4880 0.4950 0.033 Uiso 1 1 calc R U . . .
C55 C 0.9279(11) 0.489(3) 0.3867(15) 0.039(8) Uani 1 1 d . U . . .
H55 H 0.9578 0.5246 0.3839 0.047 Uiso 1 1 calc R U . . .
C56 C 0.9045(9) 0.456(2) 0.3251(16) 0.030(6) Uani 1 1 d . U . . .
C57 C 0.8595(9) 0.411(2) 0.3273(16) 0.032(6) Uani 1 1 d . U . . .
H57 H 0.8438 0.3921 0.2838 0.038 Uiso 1 1 calc R U . . .
C58 C 0.8380(9) 0.396(2) 0.3922(14) 0.026(6) Uani 1 1 d . U . . .
H58 H 0.8071 0.3662 0.3943 0.031 Uiso 1 1 calc R U . . .
C1A C 0.491(16) 0.16(4) 0.58(3) 0.095(19) Uani 0.07(6) 1 d D U P A 2
C51A C 0.829(4) 0.961(3) 0.520(4) 0.053(14) Uani 0.7(2) 1 d D U P B 2
H51D H 0.8320 0.9854 0.4700 0.079 Uiso 0.7(2) 1 calc R U P B 2
H51E H 0.8565 0.9845 0.5479 0.079 Uiso 0.7(2) 1 calc R U P B 2
H51F H 0.8006 0.9944 0.5415 0.079 Uiso 0.7(2) 1 calc R U P B 2

loop_
_atom_site_aniso_label
_atom_site_aniso_U_11
_atom_site_aniso_U_22
_atom_site_aniso_U_33
_atom_site_aniso_U_23
_atom_site_aniso_U_13
_atom_site_aniso_U_12
Bi1 0.0270(5) 0.0226(5) 0.0138(4) 0.0016(5) -0.0009(5) -0.0012(5)
Bi2 0.0366(6) 0.0253(5) 0.0228(5) 0.0023(5) -0.0088(5) -0.0051(5)
Br1 0.0401(18) 0.0269(15) 0.0200(13) -0.0035(11) 0.0017(12) -0.0031(13)
Br4 0.033(2) 0.082(3) 0.076(3) -0.004(2) -0.0102(18) 0.0052(19)
Br5 0.0362(16) 0.0199(14) 0.0170(12) 0.0015(10) -0.0038(11) 0.0017(11)
Br6 0.0307(16) 0.0315(16) 0.0180(13) 0.0055(12) 0.0014(11) -0.0012(13)
Br7 0.0382(18) 0.0233(15) 0.0226(14) -0.0034(12) -0.0058(12) 0.0025(13)
Br8 0.0362(16) 0.0272(15) 0.0243(13) 0.0060(13) 0.0021(14) -0.0054(11)
Br9 0.0286(15) 0.0252(15) 0.0226(14) 0.0003(12) -0.0033(12) 0.0006(12)
Br14 0.042(2) 0.075(2) 0.0316(17) -0.0036(17) 0.0093(14) 0.0030(18)
Br40 0.0446(19) 0.0515(19) 0.0318(18) 0.0067(14) 0.0096(14) -0.0102(15)
Br55 0.0463(18) 0.0545(18) 0.0316(14) 0.0081(17) 0.0140(16) 0.0009(16)
O1 0.078(10) 0.076(10) 0.076(10) 0.006(7) -0.003(7) -0.008(7)
Br2 0.058(2) 0.0255(15) 0.0405(18) 0.0072(14) -0.0128(16) -0.0098(14)
Br3 0.078(3) 0.0380(19) 0.0226(15) 0.0034(13) -0.0158(15) 0.0000(17)
N11 0.037(8) 0.035(8) 0.033(8) 0.000(6) -0.001(6) -0.002(6)
N12 0.021(7) 0.019(7) 0.025(7) 0.003(6) -0.002(6) 0.001(6)
N13 0.032(8) 0.031(8) 0.028(8) 0.003(6) 0.000(6) -0.002(6)
C1 0.10(2) 0.10(2) 0.10(2) -0.005(10) 0.003(10) -0.007(10)
C11 0.022(8) 0.019(8) 0.019(8) 0.002(6) 0.001(6) -0.001(6)
C12 0.026(8) 0.027(8) 0.030(8) 0.000(6) -0.004(6) 0.001(6)
C13 0.035(9) 0.036(9) 0.033(9) 0.003(7) -0.004(6) 0.001(6)
C14 0.032(9) 0.032(9) 0.029(8) 0.000(7) 0.000(6) 0.000(6)
C15 0.029(9) 0.033(9) 0.030(9) 0.002(6) -0.001(6) -0.001(6)
C16 0.022(8) 0.021(8) 0.021(8) 0.002(6) -0.003(6) 0.000(6)
C17 0.059(14) 0.039(13) 0.054(14) 0.005(11) 0.000(11) -0.001(11)
C18 0.041(13) 0.045(13) 0.028(11) 0.012(10) 0.004(10) -0.008(10)
C19 0.035(9) 0.036(9) 0.031(9) -0.001(6) -0.002(6) 0.000(6)
C20 0.025(8) 0.023(8) 0.022(8) 0.001(6) -0.001(6) -0.001(6)
C21 0.031(9) 0.030(9) 0.029(9) 0.001(6) 0.000(6) 0.000(6)
C22 0.027(9) 0.032(9) 0.030(9) 0.000(6) 0.000(6) 0.005(6)
C23 0.027(9) 0.029(8) 0.023(8) 0.000(6) -0.003(6) 0.001(6)
C24 0.026(8) 0.025(8) 0.023(8) 0.004(6) 0.001(6) -0.001(6)
C25 0.031(9) 0.030(9) 0.031(9) -0.004(6) 0.005(6) 0.001(6)
C26 0.045(13) 0.044(13) 0.043(13) -0.001(11) -0.002(11) -0.001(11)
C27 0.029(9) 0.027(8) 0.028(8) 0.004(6) -0.002(6) 0.004(6)
C28 0.031(9) 0.031(9) 0.032(9) 0.003(6) 0.001(6) 0.001(7)
C29 0.040(10) 0.038(10) 0.038(9) -0.001(7) 0.001(7) 0.002(7)
C30 0.036(9) 0.035(9) 0.032(9) 0.006(6) 0.002(7) 0.001(7)
C31 0.038(10) 0.040(10) 0.038(9) 0.002(7) 0.000(7) 0.001(7)
C32 0.039(10) 0.043(10) 0.040(10) 0.002(7) -0.002(7) 0.002(7)
C33 0.035(9) 0.032(9) 0.030(9) 0.003(6) 0.000(6) 0.003(6)
C34 0.028(12) 0.031(12) 0.037(12) 0.002(10) 0.000(10) -0.001(10)
C35 0.027(11) 0.014(10) 0.025(11) -0.011(9) 0.007(9) 0.002(9)
C36 0.020(11) 0.024(11) 0.040(12) 0.005(10) -0.005(9) -0.006(9)
C37 0.030(9) 0.028(9) 0.029(8) 0.003(6) -0.003(6) -0.001(6)
C38 0.024(8) 0.025(8) 0.022(8) 0.002(6) 0.001(6) 0.002(6)
C39 0.029(9) 0.023(8) 0.024(8) 0.001(6) 0.000(6) 0.003(6)
C40 0.026(8) 0.020(8) 0.013(7) 0.006(6) -0.003(6) 0.000(6)
C41 0.028(8) 0.022(8) 0.025(8) 0.000(6) 0.000(6) -0.002(6)
C42 0.027(8) 0.024(8) 0.023(8) -0.001(6) 0.000(6) 0.002(6)
C43 0.035(12) 0.028(11) 0.018(11) 0.001(9) -0.006(9) -0.001(10)
C44 0.050(14) 0.045(13) 0.041(12) 0.001(11) 0.009(11) -0.010(11)
C45 0.029(9) 0.031(9) 0.030(9) 0.005(6) 0.002(6) 0.000(6)
C46 0.035(9) 0.037(9) 0.032(9) -0.002(7) 0.003(6) 0.001(7)
C47 0.048(10) 0.048(10) 0.045(10) 0.003(7) 0.000(7) 0.002(7)
C48 0.054(11) 0.054(11) 0.053(11) 0.000(7) 0.002(7) 0.000(7)
C49 0.047(10) 0.044(10) 0.043(10) -0.002(7) -0.001(7) 0.003(7)
C50 0.038(10) 0.038(10) 0.038(9) 0.005(7) 0.001(7) 0.001(7)
C51 0.054(18) 0.051(16) 0.053(16) 0.006(9) 0.001(10) 0.004(10)
C52 0.035(9) 0.034(9) 0.032(9) 0.003(6) 0.001(6) -0.001(7)
C53 0.025(8) 0.021(8) 0.021(8) 0.002(6) -0.001(6) 0.001(6)
C54 0.028(9) 0.028(9) 0.027(8) -0.001(6) -0.002(6) 0.000(6)
C55 0.039(10) 0.039(10) 0.039(9) 0.002(7) -0.001(7) -0.002(7)
C56 0.031(8) 0.030(8) 0.030(8) 0.003(7) 0.001(7) -0.004(6)
C57 0.031(8) 0.033(8) 0.031(8) 0.004(7) -0.003(7) 0.000(6)
C58 0.026(9) 0.025(8) 0.027(8) 0.001(6) 0.000(6) 0.000(6)
C1A 0.10(2) 0.10(2) 0.10(2) -0.005(10) 0.003(10) -0.007(10)
C51A 0.054(18) 0.051(16) 0.053(16) 0.006(9) 0.001(10) 0.004(10)

loop_
_atom_type_symbol
_atom_type_description
_atom_type_scat_dispersion_real
_atom_type_scat_dispersion_imag
_atom_type_scat_source
C C 0.0033 0.0016 'International Tables Vol C Tables 4.2.6.8 and 6.1.1.4'
H H 0.0000 0.0000 'International Tables Vol C Tables 4.2.6.8 and 6.1.1.4'
Bi Bi -4.1077 10.2566 'International Tables Vol C Tables 4.2.6.8 and 6.1.1.4'
Br Br -0.2901 2.4595 'International Tables Vol C Tables 4.2.6.8 and 6.1.1.4'
N N 0.0061 0.0033 'International Tables Vol C Tables 4.2.6.8 and 6.1.1.4'
O O 0.0106 0.0060 'International Tables Vol C Tables 4.2.6.8 and 6.1.1.4'

loop_
_exptl_crystal_face_index_h
_exptl_crystal_face_index_k
_exptl_crystal_face_index_l
_exptl_crystal_face_perp_dist
-1.00 -1.00 0.00 0.0930
1.00 -1.00 -1.00 0.1110
-1.00 -1.00 1.00 0.1180
0.00 -1.00 1.00 0.1250
1.00 -1.00 0.00 0.0870
-1.00 0.00 1.00 0.1350
1.00 0.00 -1.00 0.1110
0.00 0.00 1.00 0.1300
-1.00 0.00 -1.00 0.1350
1.00 0.00 0.00 0.0090
-1.00 0.00 0.00 0.0510
-1.00 1.00 -1.00 0.0620
-1.00 1.00 0.00 0.0120

loop_
_geom_angle_atom_site_label_1
_geom_angle_atom_site_label_2
_geom_angle_atom_site_label_3
_geom_angle
_geom_angle_site_symmetry_1
_geom_angle_site_symmetry_3
_geom_angle_publ_flag
Br1 Bi1 Br5 87.93(8) . . ?
Br1 Bi1 Br6 85.04(8) . . ?
Br6 Bi1 Br5 78.18(8) . . ?
Br7 Bi1 Br1 176.92(9) . . ?
Br7 Bi1 Br5 93.16(8) . . ?
Br7 Bi1 Br6 98.00(9) . . ?
Br7 Bi1 Br8 91.34(9) . . ?
Br7 Bi1 Br9 87.00(8) . . ?
Br8 Bi1 Br1 85.69(9) . . ?
Br8 Bi1 Br5 95.36(9) . . ?
Br8 Bi1 Br6 168.88(8) . . ?
Br9 Bi1 Br1 92.63(9) . . ?
Br9 Bi1 Br5 166.23(8) . . ?
Br9 Bi1 Br6 88.16(8) . . ?
Br9 Bi1 Br8 98.40(8) . . ?
Br1 Bi2 Br5 81.38(7) . . ?
Br4 Bi2 Br1 174.80(11) . . ?
Br4 Bi2 Br5 94.87(11) . . ?
Br4 Bi2 Br6 95.13(11) . . ?
Br4 Bi2 Br2 95.13(12) . . ?
Br4 Bi2 Br3 95.35(12) . . ?
Br6 Bi2 Br1 80.41(7) . . ?
Br6 Bi2 Br5 74.13(7) . . ?
Br2 Bi2 Br1 88.11(9) . . ?
Br2 Bi2 Br5 167.21(9) . . ?
Br2 Bi2 Br6 97.02(9) . . ?
Br2 Bi2 Br3 91.99(10) . . ?
Br3 Bi2 Br1 88.59(10) . . ?
Br3 Bi2 Br5 95.01(9) . . ?
Br3 Bi2 Br6 165.50(10) . . ?
Bi1 Br1 Bi2 83.11(7) . . ?
Bi1 Br5 Bi2 81.05(7) . . ?
Bi1 Br6 Bi2 82.93(7) . . ?
C11 N11 C17 106(2) . . ?
C11 N11 C19 113(2) . . ?
C18 N11 C11 114(2) . . ?
C18 N11 C17 107(2) . . ?
C18 N11 C19 109(2) . . ?
C19 N11 C17 108(2) . . ?
C35 N12 C27 108.9(18) . . ?
C36 N12 C27 110.4(19) . . ?
C36 N12 C35 108.1(19) . . ?
C37 N12 C27 105.3(18) . . ?
C37 N12 C35 114.3(19) . . ?
C37 N12 C36 110(2) . . ?
C43 N13 C44 105(2) . . ?
C43 N13 C52 110(2) . . ?
C52 N13 C44 108(2) . . ?
C53 N13 C43 113(2) . . ?
C53 N13 C44 109(2) . . ?
C53 N13 C52 111(2) . . ?
C12 C11 N11 120(2) . . ?
C16 C11 N11 119(2) . . ?
C16 C11 C12 120(2) . . ?
C11 C12 H12 120.5 . . ?
C11 C12 C13 119(2) . . ?
C13 C12 H12 120.5 . . ?
C12 C13 H13 120.7 . . ?
C14 C13 C12 119(3) . . ?
C14 C13 H13 120.7 . . ?
C13 C14 Br14 118(2) . . ?
C13 C14 C15 124(3) . . ?
C15 C14 Br14 118(2) . . ?
C14 C15 H15 121.5 . . ?
C14 C15 C16 117(2) . . ?
C16 C15 H15 121.5 . . ?
C11 C16 C15 121(2) . . ?
C11 C16 H16 119.6 . . ?
C15 C16 H16 119.6 . . ?
N11 C17 H17A 109.5 . . ?
N11 C17 H17B 109.5 . . ?
N11 C17 H17C 109.5 . . ?
H17A C17 H17B 109.5 . . ?
H17A C17 H17C 109.5 . . ?
H17B C17 H17C 109.5 . . ?
N11 C18 H18A 109.5 . . ?
N11 C18 H18B 109.5 . . ?
N11 C18 H18C 109.5 . . ?
H18A C18 H18B 109.5 . . ?
H18A C18 H18C 109.5 . . ?
H18B C18 H18C 109.5 . . ?
N11 C19 H19A 108.8 . . ?
N11 C19 H19B 108.8 . . ?
H19A C19 H19B 107.7 . . ?
C20 C19 N11 114(2) . . ?
C20 C19 H19A 108.8 . . ?
C20 C19 H19B 108.8 . . ?
C21 C20 C19 119(2) . . ?
C21 C20 C25 120(2) . . ?
C25 C20 C19 120(2) . . ?
C20 C21 H21 119.7 . . ?
C20 C21 C22 121(3) . . ?
C22 C21 H21 119.7 . . ?
C21 C22 H22 119.4 . . ?
C23 C22 C21 121(3) . . ?
C23 C22 H22 119.4 . . ?
C22 C23 C26 119(2) . . ?
C24 C23 C22 118(2) . . ?
C24 C23 C26 123(2) . . ?
C23 C24 H24 119.1 . . ?
C23 C24 C25 122(2) . . ?
C25 C24 H24 119.1 . . ?
C20 C25 C24 118(2) . . ?
C20 C25 H25 120.9 . . ?
C24 C25 H25 120.9 . . ?
C23 C26 H26A 109.5 . . ?
C23 C26 H26B 109.5 . . ?
C23 C26 H26C 109.5 . . ?
H26A C26 H26B 109.5 . . ?
H26A C26 H26C 109.5 . . ?
H26B C26 H26C 109.5 . . ?
N12 C27 H27A 108.1 . . ?
N12 C27 H27B 108.1 . . ?
H27A C27 H27B 107.3 . . ?
C28 C27 N12 117(2) . . ?
C28 C27 H27A 108.1 . . ?
C28 C27 H27B 108.1 . . ?
C29 C28 C27 119(3) . . ?
C33 C28 C27 123(3) . . ?
C33 C28 C29 117(3) . . ?
C28 C29 H29 120.0 . . ?
C30 C29 C28 120(3) . . ?
C30 C29 H29 120.0 . . ?
C29 C30 H30 118.5 . . ?
C31 C30 C29 123(3) . . ?
C31 C30 H30 118.5 . . ?
C30 C31 C32 119(3) . . ?
C30 C31 C34 123(3) . . ?
C32 C31 C34 119(3) . . ?
C31 C32 H32 120.2 . . ?
C33 C32 C31 120(3) . . ?
C33 C32 H32 120.2 . . ?
C28 C33 C32 121(3) . . ?
C28 C33 H33 119.5 . . ?
C32 C33 H33 119.5 . . ?
C31 C34 H34A 109.5 . . ?
C31 C34 H34B 109.5 . . ?
C31 C34 H34C 109.5 . . ?
H34A C34 H34B 109.5 . . ?
H34A C34 H34C 109.5 . . ?
H34B C34 H34C 109.5 . . ?
N12 C35 H35A 109.5 . . ?
N12 C35 H35B 109.5 . . ?
N12 C35 H35C 109.5 . . ?
H35A C35 H35B 109.5 . . ?
H35A C35 H35C 109.5 . . ?
H35B C35 H35C 109.5 . . ?
N12 C36 H36A 109.5 . . ?
N12 C36 H36B 109.5 . . ?
N12 C36 H36C 109.5 . . ?
H36A C36 H36B 109.5 . . ?
H36A C36 H36C 109.5 . . ?
H36B C36 H36C 109.5 . . ?
C38 C37 N12 122(2) . . ?
C38 C37 C42 118(2) . . ?
C42 C37 N12 121(2) . . ?
C37 C38 H38 119.1 . . ?
C37 C38 C39 122(2) . . ?
C39 C38 H38 119.1 . . ?
C38 C39 H39 120.3 . . ?
C40 C39 C38 119(2) . . ?
C40 C39 H39 120.3 . . ?
C39 C40 Br40 118.4(19) . . ?
C39 C40 C41 122(2) . . ?
C41 C40 Br40 119.9(18) . . ?
C40 C41 H41 121.0 . . ?
C40 C41 C42 118(2) . . ?
C42 C41 H41 121.0 . . ?
C37 C42 H42 119.3 . . ?
C41 C42 C37 121(2) . . ?
C41 C42 H42 119.3 . . ?
N13 C43 H43A 109.5 . . ?
N13 C43 H43B 109.5 . . ?
N13 C43 H43C 109.5 . . ?
H43A C43 H43B 109.5 . . ?
H43A C43 H43C 109.5 . . ?
H43B C43 H43C 109.5 . . ?
N13 C44 H44A 109.5 . . ?
N13 C44 H44B 109.5 . . ?
N13 C44 H44C 109.5 . . ?
H44A C44 H44B 109.5 . . ?
H44A C44 H44C 109.5 . . ?
H44B C44 H44C 109.5 . . ?
C46 C45 C52 119(3) . . ?
C50 C45 C46 118(3) . . ?
C50 C45 C52 122(3) . . ?
C45 C46 H46 119.7 . . ?
C47 C46 C45 121(3) . . ?
C47 C46 H46 119.7 . . ?
C46 C47 H47 119.2 . . ?
C46 C47 C48 122(3) . . ?
C48 C47 H47 119.2 . . ?
C47 C48 C49 117(3) . . ?
C47 C48 C51 124(7) . . ?
C47 C48 C51A 121(4) . . ?
C49 C48 C51 118(7) . . ?
C49 C48 C51A 122(4) . . ?
C48 C49 H49 119.4 . . ?
C50 C49 C48 121(3) . . ?
C50 C49 H49 119.4 . . ?
C45 C50 H50 119.3 . . ?
C49 C50 C45 121(3) . . ?
C49 C50 H50 119.3 . . ?
C48 C51 H51A 109.5 . . ?
C48 C51 H51B 109.5 . . ?
C48 C51 H51C 109.5 . . ?
H51A C51 H51B 109.5 . . ?
H51A C51 H51C 109.5 . . ?
H51B C51 H51C 109.5 . . ?
N13 C52 C45 115(2) . . ?
N13 C52 H52A 108.6 . . ?
N13 C52 H52B 108.6 . . ?
C45 C52 H52A 108.6 . . ?
C45 C52 H52B 108.6 . . ?
H52A C52 H52B 107.6 . . ?
C54 C53 N13 122(2) . . ?
C58 C53 N13 119(2) . . ?
C58 C53 C54 120(2) . . ?
C53 C54 H54 119.5 . . ?
C55 C54 C53 121(3) . . ?
C55 C54 H54 119.5 . . ?
C54 C55 H55 121.0 . . ?
C54 C55 C56 118(3) . . ?
C56 C55 H55 121.0 . . ?
C55 C56 Br55 117(2) . . ?
C55 C56 C57 122(3) . . ?
C57 C56 Br55 120(2) . . ?
C56 C57 H57 120.2 . . ?
C58 C57 C56 120(3) . . ?
C58 C57 H57 120.2 . . ?
C53 C58 H58 120.3 . . ?
C57 C58 C53 119(2) . . ?
C57 C58 H58 120.3 . . ?
C48 C51A H51D 109.5 . . ?
C48 C51A H51E 109.5 . . ?
C48 C51A H51F 109.5 . . ?
H51D C51A H51E 109.5 . . ?
H51D C51A H51F 109.5 . . ?
H51E C51A H51F 109.5 . . ?

loop_
_geom_bond_atom_site_label_1
_geom_bond_atom_site_label_2
_geom_bond_distance
_geom_bond_site_symmetry_2
_geom_bond_publ_flag
Bi1 Br1 2.902(3) . ?
Bi1 Br5 2.967(3) . ?
Bi1 Br6 2.963(3) . ?
Bi1 Br7 2.771(3) . ?
Bi1 Br8 2.787(3) . ?
Bi1 Br9 2.773(3) . ?
Bi2 Br1 3.094(3) . ?
Bi2 Br4 2.662(4) . ?
Bi2 Br5 3.155(3) . ?
Bi2 Br6 3.047(3) . ?
Bi2 Br2 2.685(3) . ?
Bi2 Br3 2.718(3) . ?
Br14 C14 1.89(3) . ?
Br40 C40 1.90(2) . ?
Br55 C56 1.90(3) . ?
O1 C1 1.49(5) . ?
O1 C1A 1.49(6) . ?
N11 C11 1.49(3) . ?
N11 C17 1.52(4) . ?
N11 C18 1.49(3) . ?
N11 C19 1.52(3) . ?
N12 C27 1.59(3) . ?
N12 C35 1.49(3) . ?
N12 C36 1.49(3) . ?
N12 C37 1.47(3) . ?
N13 C43 1.50(3) . ?
N13 C44 1.56(4) . ?
N13 C52 1.51(3) . ?
N13 C53 1.49(3) . ?
C11 C12 1.39(3) . ?
C11 C16 1.35(3) . ?
C12 H12 0.9500 . ?
C12 C13 1.42(4) . ?
C13 H13 0.9500 . ?
C13 C14 1.32(4) . ?
C14 C15 1.39(4) . ?
C15 H15 0.9500 . ?
C15 C16 1.40(3) . ?
C16 H16 0.9500 . ?
C17 H17A 0.9800 . ?
C17 H17B 0.9800 . ?
C17 H17C 0.9800 . ?
C18 H18A 0.9800 . ?
C18 H18B 0.9800 . ?
C18 H18C 0.9800 . ?
C19 H19A 0.9900 . ?
C19 H19B 0.9900 . ?
C19 C20 1.51(4) . ?
C20 C21 1.36(4) . ?
C20 C25 1.39(4) . ?
C21 H21 0.9500 . ?
C21 C22 1.39(4) . ?
C22 H22 0.9500 . ?
C22 C23 1.38(4) . ?
C23 C24 1.37(3) . ?
C23 C26 1.51(4) . ?
C24 H24 0.9500 . ?
C24 C25 1.42(4) . ?
C25 H25 0.9500 . ?
C26 H26A 0.9800 . ?
C26 H26B 0.9800 . ?
C26 H26C 0.9800 . ?
C27 H27A 0.9900 . ?
C27 H27B 0.9900 . ?
C27 C28 1.47(4) . ?
C28 C29 1.42(4) . ?
C28 C33 1.37(4) . ?
C29 H29 0.9500 . ?
C29 C30 1.34(4) . ?
C30 H30 0.9500 . ?
C30 C31 1.33(4) . ?
C31 C32 1.39(4) . ?
C31 C34 1.54(4) . ?
C32 H32 0.9500 . ?
C32 C33 1.39(4) . ?
C33 H33 0.9500 . ?
C34 H34A 0.9800 . ?
C34 H34B 0.9800 . ?
C34 H34C 0.9800 . ?
C35 H35A 0.9800 . ?
C35 H35B 0.9800 . ?
C35 H35C 0.9800 . ?
C36 H36A 0.9800 . ?
C36 H36B 0.9800 . ?
C36 H36C 0.9800 . ?
C37 C38 1.36(3) . ?
C37 C42 1.40(4) . ?
C38 H38 0.9500 . ?
C38 C39 1.37(3) . ?
C39 H39 0.9500 . ?
C39 C40 1.36(3) . ?
C40 C41 1.37(3) . ?
C41 H41 0.9500 . ?
C41 C42 1.38(3) . ?
C42 H42 0.9500 . ?
C43 H43A 0.9800 . ?
C43 H43B 0.9800 . ?
C43 H43C 0.9800 . ?
C44 H44A 0.9800 . ?
C44 H44B 0.9800 . ?
C44 H44C 0.9800 . ?
C45 C46 1.40(4) . ?
C45 C50 1.37(4) . ?
C45 C52 1.53(4) . ?
C46 H46 0.9500 . ?
C46 C47 1.37(4) . ?
C47 H47 0.9500 . ?
C47 C48 1.38(4) . ?
C48 C49 1.43(4) . ?
C48 C51 1.52(5) . ?
C48 C51A 1.52(5) . ?
C49 H49 0.9500 . ?
C49 C50 1.35(4) . ?
C50 H50 0.9500 . ?
C51 H51A 0.9800 . ?
C51 H51B 0.9800 . ?
C51 H51C 0.9800 . ?
C52 H52A 0.9900 . ?
C52 H52B 0.9900 . ?
C53 C54 1.40(3) . ?
C53 C58 1.40(3) . ?
C54 H54 0.9500 . ?
C54 C55 1.36(4) . ?
C55 H55 0.9500 . ?
C55 C56 1.38(4) . ?
C56 C57 1.38(3) . ?
C57 H57 0.9500 . ?
C57 C58 1.36(4) . ?
C58 H58 0.9500 . ?
C51A H51D 0.9800 . ?
C51A H51E 0.9800 . ?
C51A H51F 0.9800 . ?

loop_
_geom_torsion_atom_site_label_1
_geom_torsion_atom_site_label_2
_geom_torsion_atom_site_label_3
_geom_torsion_atom_site_label_4
_geom_torsion
_geom_torsion_site_symmetry_1
_geom_torsion_site_symmetry_2
_geom_torsion_site_symmetry_3
_geom_torsion_site_symmetry_4
_geom_torsion_publ_flag
Br14 C14 C15 C16 176.7(19) . . . . ?
Br40 C40 C41 C42 179.8(18) . . . . ?
Br55 C56 C57 C58 179.2(19) . . . . ?
N11 C11 C12 C13 -179(2) . . . . ?
N11 C11 C16 C15 178(2) . . . . ?
N11 C19 C20 C21 -100(3) . . . . ?
N11 C19 C20 C25 85(3) . . . . ?
N12 C27 C28 C29 100(3) . . . . ?
N12 C27 C28 C33 -88(3) . . . . ?
N12 C37 C38 C39 -176(2) . . . . ?
N12 C37 C42 C41 175(2) . . . . ?
N13 C53 C54 C55 -178(2) . . . . ?
N13 C53 C58 C57 -179(2) . . . . ?
C11 N11 C19 C20 -70(3) . . . . ?
C11 C12 C13 C14 0(4) . . . . ?
C12 C11 C16 C15 4(4) . . . . ?
C12 C13 C14 Br14 -177.2(19) . . . . ?
C12 C13 C14 C15 4(4) . . . . ?
C13 C14 C15 C16 -4(4) . . . . ?
C14 C15 C16 C11 1(4) . . . . ?
C16 C11 C12 C13 -4(4) . . . . ?
C17 N11 C11 C12 -123(3) . . . . ?
C17 N11 C11 C16 63(3) . . . . ?
C17 N11 C19 C20 174(2) . . . . ?
C18 N11 C11 C12 -6(3) . . . . ?
C18 N11 C11 C16 179(2) . . . . ?
C18 N11 C19 C20 59(3) . . . . ?
C19 N11 C11 C12 120(3) . . . . ?
C19 N11 C11 C16 -55(3) . . . . ?
C19 C20 C21 C22 -178(2) . . . . ?
C19 C20 C25 C24 179(2) . . . . ?
C20 C21 C22 C23 -1(4) . . . . ?
C21 C20 C25 C24 4(4) . . . . ?
C21 C22 C23 C24 4(4) . . . . ?
C21 C22 C23 C26 -178(3) . . . . ?
C22 C23 C24 C25 -2(4) . . . . ?
C23 C24 C25 C20 -1(4) . . . . ?
C25 C20 C21 C22 -3(4) . . . . ?
C26 C23 C24 C25 179(3) . . . . ?
C27 N12 C37 C38 67(3) . . . . ?
C27 N12 C37 C42 -112(2) . . . . ?
C27 C28 C29 C30 174(3) . . . . ?
C27 C28 C33 C32 -173(3) . . . . ?
C28 C29 C30 C31 -3(5) . . . . ?
C29 C28 C33 C32 -1(4) . . . . ?
C29 C30 C31 C32 4(5) . . . . ?
C29 C30 C31 C34 -175(3) . . . . ?
C30 C31 C32 C33 -4(4) . . . . ?
C31 C32 C33 C28 2(4) . . . . ?
C33 C28 C29 C30 2(4) . . . . ?
C34 C31 C32 C33 176(3) . . . . ?
C35 N12 C27 C28 73(3) . . . . ?
C35 N12 C37 C38 -173(2) . . . . ?
C35 N12 C37 C42 7(3) . . . . ?
C36 N12 C27 C28 -46(3) . . . . ?
C36 N12 C37 C38 -51(3) . . . . ?
C36 N12 C37 C42 129(2) . . . . ?
C37 N12 C27 C28 -164(2) . . . . ?
C37 C38 C39 C40 0(4) . . . . ?
C38 C37 C42 C41 -4(4) . . . . ?
C38 C39 C40 Br40 179.4(19) . . . . ?
C38 C39 C40 C41 -2(4) . . . . ?
C39 C40 C41 C42 2(4) . . . . ?
C40 C41 C42 C37 2(4) . . . . ?
C42 C37 C38 C39 4(4) . . . . ?
C43 N13 C52 C45 64(3) . . . . ?
C43 N13 C53 C54 -11(3) . . . . ?
C43 N13 C53 C58 171(2) . . . . ?
C44 N13 C52 C45 179(2) . . . . ?
C44 N13 C53 C54 -127(3) . . . . ?
C44 N13 C53 C58 54(3) . . . . ?
C45 C46 C47 C48 4(5) . . . . ?
C46 C45 C50 C49 3(4) . . . . ?
C46 C45 C52 N13 92(3) . . . . ?
C46 C47 C48 C49 -2(5) . . . . ?
C46 C47 C48 C51 164(11) . . . . ?
C46 C47 C48 C51A -174(6) . . . . ?
C47 C48 C49 C50 0(5) . . . . ?
C48 C49 C50 C45 -1(5) . . . . ?
C50 C45 C46 C47 -4(4) . . . . ?
C50 C45 C52 N13 -86(3) . . . . ?
C51 C48 C49 C50 -167(11) . . . . ?
C52 N13 C53 C54 114(3) . . . . ?
C52 N13 C53 C58 -65(3) . . . . ?
C52 C45 C46 C47 178(3) . . . . ?
C52 C45 C50 C49 -179(3) . . . . ?
C53 N13 C52 C45 -61(3) . . . . ?
C53 C54 C55 C56 -4(4) . . . . ?
C54 C53 C58 C57 2(4) . . . . ?
C54 C55 C56 Br55 -177(2) . . . . ?
C54 C55 C56 C57 5(4) . . . . ?
C55 C56 C57 C58 -2(4) . . . . ?
C56 C57 C58 C53 -1(4) . . . . ?
C58 C53 C54 C55 0(4) . . . . ?
C51A C48 C49 C50 172(6) . . . . ?
